data_7212085
loop_
_publ_author_name
'Wen, Gui-Lin'
'Wang, Yao-Yu'
'Zhang, Wei-Hong'
'Ren, Chen'
'Liu, Rui-Ting'
'Shi, Qi-Zhen'

_publ_section_title
;
 Self-assembled coordination polymers of V-shaped bis(pyridyl)thiadiazole
 dependent upon the spacer length and flexibility of aliphatic
 dicarboxylate ligands
;
_journal_issue 4
_journal_name_full CrystEngComm
_journal_page_first 1238
_journal_paper_doi 10.1039/b919381m
_journal_volume 12
_journal_year 2010
_chemical_formula_sum 'C32 H24 Cd2 N8 O10 S2'
_chemical_formula_weight 969.51
_chemical_name_systematic
;
?
;
_space_group_IT_number 33
_symmetry_cell_setting orthorhombic
_symmetry_space_group_name_Hall 'P 2c -2n'
_symmetry_space_group_name_H-M 'P n a 21'
_atom_sites_solution_hydrogens geom
_atom_sites_solution_primary direct
_atom_sites_solution_secondary difmap
_audit_creation_method SHELXL-97
_cell_angle_alpha 90.00
_cell_angle_beta 90.00
_cell_angle_gamma 90.00
_cell_formula_units_Z 4
_cell_length_a 31.025(5)
_cell_length_b 7.5923(13)
_cell_length_c 15.377(3)
_cell_measurement_reflns_used 2051
_cell_measurement_temperature 294(2)
_cell_measurement_theta_max 22.27
_cell_measurement_theta_min 2.63
_cell_volume 3622.1(11)
_computing_cell_refinement 'Bruker SMART'
_computing_data_collection 'Bruker SMART'
_computing_data_reduction 'Bruker SAINT'
_computing_molecular_graphics 'Bruker SHELXTL'
_computing_publication_material 'Bruker SHELXTL'
_computing_structure_refinement 'SHELXL-97 (Sheldrick, 2008)'
_computing_structure_solution 'SHELXS-97 (Sheldrick, 2008)'
_diffrn_ambient_temperature 294(2)
_diffrn_measured_fraction_theta_full 0.997
_diffrn_measured_fraction_theta_max 0.997
_diffrn_measurement_device_type 'CCD area detector'
_diffrn_measurement_method 'phi and omega scans'
_diffrn_radiation_monochromator graphite
_diffrn_radiation_source 'fine-focus sealed tube'
_diffrn_radiation_type MoK\a
_diffrn_radiation_wavelength 0.71073
_diffrn_reflns_av_R_equivalents 0.0601
_diffrn_reflns_av_sigmaI/netI 0.0630
_diffrn_reflns_limit_h_max 38
_diffrn_reflns_limit_h_min -37
_diffrn_reflns_limit_k_max 9
_diffrn_reflns_limit_k_min -9
_diffrn_reflns_limit_l_max 19
_diffrn_reflns_limit_l_min -13
_diffrn_reflns_number 18892
_diffrn_reflns_theta_full 26.24
_diffrn_reflns_theta_max 26.24
_diffrn_reflns_theta_min 1.86
_exptl_absorpt_coefficient_mu 1.357
_exptl_absorpt_correction_T_max 0.8762
_exptl_absorpt_correction_T_min 0.8223
_exptl_absorpt_correction_type multi-scan
_exptl_absorpt_process_details sadabs
_exptl_crystal_colour colourless
_exptl_crystal_density_diffrn 1.778
_exptl_crystal_density_method 'not measured'
_exptl_crystal_description block
_exptl_crystal_F_000 1920
_exptl_crystal_size_max 0.15
_exptl_crystal_size_mid 0.10
_exptl_crystal_size_min 0.10
_refine_diff_density_max 1.248
_refine_diff_density_min -0.756
_refine_diff_density_rms 0.115
_refine_ls_abs_structure_details 'Flack H D (1983), Acta Cryst. A39, 876-881'
_refine_ls_abs_structure_Flack 0.43(4)
_refine_ls_extinction_method none
_refine_ls_goodness_of_fit_ref 0.994
_refine_ls_hydrogen_treatment constr
_refine_ls_matrix_type full
_refine_ls_number_parameters 447
_refine_ls_number_reflns 5721
_refine_ls_number_restraints 23
_refine_ls_restrained_S_all 0.996
_refine_ls_R_factor_all 0.0714
_refine_ls_R_factor_gt 0.0459
_refine_ls_shift/su_max 0.004
_refine_ls_shift/su_mean 0.000
_refine_ls_structure_factor_coef Fsqd
_refine_ls_weighting_details 'calc w=1/[\s^2^(Fo^2^)+(0.0665P)^2^+0.6372P] where P=(Fo^2^+2Fc^2^)/3'
_refine_ls_weighting_scheme calc
_refine_ls_wR_factor_gt 0.1166
_refine_ls_wR_factor_ref 0.1265
_reflns_number_gt 3764
_reflns_number_total 5721
_reflns_threshold_expression >2sigma(I)
_cod_data_source_file b919381m.txt
_cod_data_source_block xb2566
_cod_depositor_comments
;
The following automatic conversions were performed:

'_symmetry_cell_setting' value 'Orthorhombic' changed to
'orthorhombic' according to
/home/saulius/struct/CIF-dictionaries/cif_core.dic dictionary named
'cif_core.dic' version 2.4.2 from 2011-04-26.

Automatic conversion script
Id: cif_fix_values 1891 2012-01-12 08:04:46Z andrius 
;
_cod_original_sg_symbol_H-M Pna2(1)
_cod_database_code 7212085

loop_
_symmetry_equiv_pos_as_xyz
'x, y, z'
'-x, -y, z+1/2'
'x+1/2, -y+1/2, z'
'-x+1/2, y+1/2, z+1/2'

loop_
_atom_site_label
_atom_site_type_symbol
_atom_site_fract_x
_atom_site_fract_y
_atom_site_fract_z
_atom_site_U_iso_or_equiv
_atom_site_adp_type
_atom_site_occupancy
_atom_site_symmetry_multiplicity
_atom_site_calc_flag
_atom_site_refinement_flags
_atom_site_disorder_group
O102 O 0.2294(6) 0.133(2) 0.7172(16) 0.385(12) Uani 1 1 d D .
H12C H 0.2529 0.1370 0.7430 0.463 Uiso 1 1 d RD .
H12D H 0.2314 0.0772 0.6710 0.463 Uiso 1 1 d RD .
O101 O 0.3258(4) 0.199(2) 0.7598(9) 0.316(10) Uani 1 1 d D .
H11C H 0.3235 0.1886 0.8138 0.380 Uiso 1 1 d RD .
H11D H 0.3465 0.1394 0.7414 0.380 Uiso 1 1 d RD .
Cd1 Cd 0.431937(17) 0.21156(7) 0.44496(4) 0.03656(16) Uani 1 1 d . .
Cd2 Cd 0.429409(17) 0.74097(7) 0.50345(4) 0.03531(16) Uani 1 1 d . .
O1 O 0.42307(18) 0.3365(7) 0.3094(4) 0.0469(17) Uani 1 1 d . .
O2 O 0.4436(2) 0.5643(8) 0.3852(4) 0.0520(18) Uani 1 1 d . .
O3 O 0.4677(2) 0.9737(9) 0.2810(5) 0.077(2) Uani 1 1 d . .
O4 O 0.41928(19) 0.9370(7) 0.3858(4) 0.0409(15) Uani 1 1 d . .
O5 O 0.4382(2) 0.0193(8) 0.5657(4) 0.0485(18) Uani 1 1 d . .
O6 O 0.3853(2) 0.0134(10) 0.6620(4) 0.083(2) Uani 1 1 d . .
O7 O 0.42101(19) 0.4052(9) 0.5571(4) 0.0521(18) Uani 1 1 d . .
O8 O 0.43916(17) 0.6266(8) 0.6439(4) 0.0436(16) Uani 1 1 d . .
C1 C 0.4371(3) 0.4638(11) 0.6272(6) 0.038(2) Uani 1 1 d . .
C2 C 0.4208(3) 0.0582(11) 0.6364(6) 0.045(2) Uani 1 1 d . .
C3 C 0.4260(3) 0.4949(12) 0.3193(7) 0.048(3) Uani 1 1 d . .
C4 C 0.4348(3) 0.9082(11) 0.3113(6) 0.039(2) Uani 1 1 d . .
C5 C 0.4469(3) 0.1644(11) 0.6964(6) 0.050(2) Uani 1 1 d . .
H5A H 0.4601 0.1044 0.7419 0.060 Uiso 1 1 calc R .
C6 C 0.4540(3) 0.3450(12) 0.6923(6) 0.051(2) Uani 1 1 d . .
H6A H 0.4712 0.3940 0.7356 0.061 Uiso 1 1 calc R .
C7 C 0.4074(3) 0.6081(11) 0.2546(6) 0.062(3) Uani 1 1 d . .
H7A H 0.3923 0.5539 0.2097 0.075 Uiso 1 1 calc R .
C8 C 0.4098(3) 0.7883(12) 0.2526(6) 0.062(3) Uani 1 1 d . .
H8A H 0.3939 0.8433 0.2092 0.074 Uiso 1 1 calc R .
N1 N 0.35481(11) 0.7211(5) 0.5147(4) 0.048(2) Uani 1 1 d G .
C31 C 0.32757(16) 0.7455(6) 0.4439(3) 0.047(3) Uani 1 1 d G .
H31A H 0.3391 0.7683 0.3892 0.056 Uiso 1 1 calc R .
C32 C 0.28316(15) 0.7358(7) 0.4550(4) 0.054(3) Uani 1 1 d G .
H32A H 0.2649 0.7521 0.4076 0.065 Uiso 1 1 calc R .
C33 C 0.26600(11) 0.7017(7) 0.5367(4) 0.044(3) Uani 1 1 d G .
C34 C 0.29324(15) 0.6774(8) 0.6075(4) 0.049(3) Uani 1 1 d G .
H34A H 0.2818 0.6546 0.6622 0.059 Uiso 1 1 calc R .
C35 C 0.33764(14) 0.6871(7) 0.5965(4) 0.045(3) Uani 1 1 d G .
H35A H 0.3559 0.6708 0.6438 0.054 Uiso 1 1 calc R .
N2 N 0.50616(11) 0.2359(5) 0.4392(4) 0.0354(17) Uani 1 1 d G .
C21 C 0.53279(15) 0.2327(7) 0.5119(3) 0.055(3) Uani 1 1 d G .
H21A H 0.5209 0.2199 0.5671 0.066 Uiso 1 1 calc R .
C22 C 0.57715(14) 0.2487(7) 0.5022(4) 0.044(2) Uani 1 1 d G .
H22A H 0.5950 0.2466 0.5508 0.052 Uiso 1 1 calc R .
C23 C 0.59490(11) 0.2679(6) 0.4197(4) 0.040(3) Uani 1 1 d G .
C24 C 0.56828(15) 0.2710(8) 0.3470(4) 0.042(3) Uani 1 1 d G .
H24A H 0.5802 0.2838 0.2918 0.051 Uiso 1 1 calc R .
C25 C 0.52391(14) 0.2550(7) 0.3568(3) 0.041(2) Uani 1 1 d G .
H25A H 0.5061 0.2571 0.3081 0.049 Uiso 1 1 calc R .
N3 N 0.8548(2) 0.2826(10) 0.4396(8) 0.0403(18) Uani 0.636(11) 1 d PG 1
C41 C 0.8370(3) 0.3369(13) 0.3612(8) 0.030(3) Uani 0.636(11) 1 d PG 1
H41A H 0.8548 0.3698 0.3154 0.036 Uiso 0.636(11) 1 calc PR 1
C42 C 0.7924(3) 0.3420(14) 0.3512(9) 0.037(4) Uani 0.636(11) 1 d PG 1
H42A H 0.7805 0.3784 0.2987 0.044 Uiso 0.636(11) 1 calc PR 1
C43 C 0.7658(2) 0.2929(13) 0.4197(10) 0.045(3) Uani 0.636(11) 1 d PG 1
C44 C 0.7836(3) 0.2386(13) 0.4981(9) 0.028(3) Uani 0.636(11) 1 d PG 1
H44A H 0.7658 0.2057 0.5440 0.033 Uiso 0.636(11) 1 calc PR 1
C45 C 0.8282(3) 0.2335(12) 0.5081(8) 0.031(3) Uani 0.636(11) 1 d PG 1
H45A H 0.8401 0.1971 0.5606 0.037 Uiso 0.636(11) 1 calc PR 1
N3A N 0.8551(5) 0.2817(19) 0.4371(16) 0.0403(18) Uani 0.364(11) 1 d PG 2
C41A C 0.8363(7) 0.275(2) 0.3551(15) 0.030(3) Uani 0.364(11) 1 d PG 2
H41B H 0.8536 0.2659 0.3059 0.036 Uiso 0.364(11) 1 calc PR 2
C42A C 0.7918(7) 0.281(3) 0.3466(16) 0.037(4) Uani 0.364(11) 1 d PG 2
H42B H 0.7792 0.2763 0.2917 0.044 Uiso 0.364(11) 1 calc PR 2
C43A C 0.7659(5) 0.294(2) 0.4201(19) 0.045(3) Uani 0.364(11) 1 d PG 2
C44A C 0.7846(6) 0.301(2) 0.5021(17) 0.028(3) Uani 0.364(11) 1 d PG 2
H44B H 0.7673 0.3099 0.5513 0.033 Uiso 0.364(11) 1 calc PR 2
C45A C 0.8292(6) 0.295(2) 0.5107(15) 0.031(3) Uani 0.364(11) 1 d PG 2
H45B H 0.8417 0.2995 0.5656 0.037 Uiso 0.364(11) 1 calc PR 2
N4 N 0.00622(12) 0.7456(5) 0.5128(4) 0.0404(19) Uani 1 1 d G .
C11 C 0.02307(16) 0.7177(7) 0.5954(4) 0.050(3) Uani 1 1 d G .
H11A H 0.0047 0.7085 0.6430 0.060 Uiso 1 1 calc R .
C12 C 0.06738(17) 0.7035(7) 0.6069(4) 0.041(2) Uani 1 1 d G .
H12A H 0.0787 0.6848 0.6622 0.050 Uiso 1 1 calc R .
C13 C 0.09483(12) 0.7172(6) 0.5358(5) 0.043(3) Uani 1 1 d G .
C14 C 0.07798(16) 0.7452(6) 0.4532(4) 0.061(3) Uani 1 1 d G .
H14A H 0.0963 0.7544 0.4056 0.073 Uiso 1 1 calc R .
C15 C 0.03367(17) 0.7594(6) 0.4417(4) 0.043(3) Uani 1 1 d G .
H15A H 0.0224 0.7780 0.3864 0.051 Uiso 1 1 calc R .
N11 N 0.2016(2) 0.6215(11) 0.6229(5) 0.058(2) Uani 1 1 d D .
N12 N 0.1568(2) 0.6286(12) 0.6219(6) 0.071(3) Uani 1 1 d D .
S1 S 0.18104(7) 0.7614(3) 0.4764(2) 0.0559(10) Uani 1 1 d D .
C16 C 0.1428(2) 0.7002(10) 0.5495(6) 0.042(2) Uani 1 1 d D .
C36 C 0.2179(3) 0.6929(11) 0.5473(7) 0.051(3) Uani 1 1 d D .
N21 N 0.7015(2) 0.3592(13) 0.3345(6) 0.083(3) Uani 1 1 d DU .
N22 N 0.6579(3) 0.3549(12) 0.3356(6) 0.076(3) Uani 1 1 d DU .
S2 S 0.68100(7) 0.2374(3) 0.4800(2) 0.0512(10) Uani 1 1 d D .
C26 C 0.6411(3) 0.2916(11) 0.4063(7) 0.046(3) Uani 1 1 d D .
C46 C 0.7184(3) 0.3026(10) 0.4055(7) 0.045(3) Uani 1 1 d D .

loop_
_atom_site_aniso_label
_atom_site_aniso_U_11
_atom_site_aniso_U_22
_atom_site_aniso_U_33
_atom_site_aniso_U_23
_atom_site_aniso_U_13
_atom_site_aniso_U_12
O102 0.39(3) 0.40(2) 0.36(2) 0.06(3) 0.18(2) 0.01(2)
O101 0.279(17) 0.51(3) 0.158(13) -0.099(14) 0.128(12) 0.110(16)
Cd1 0.0231(3) 0.0490(3) 0.0376(4) 0.0001(4) -0.0003(3) -0.0002(3)
Cd2 0.0223(3) 0.0487(3) 0.0349(4) 0.0000(3) -0.0004(3) -0.0010(3)
O1 0.051(4) 0.035(3) 0.054(4) 0.002(3) -0.003(3) -0.005(3)
O2 0.064(4) 0.051(3) 0.040(4) -0.010(3) -0.023(3) 0.018(3)
O3 0.051(4) 0.093(5) 0.087(5) -0.010(5) 0.017(4) -0.012(4)
O4 0.051(4) 0.050(3) 0.021(4) -0.002(3) -0.004(3) 0.002(3)
O5 0.067(4) 0.041(3) 0.038(4) -0.004(3) 0.005(3) 0.000(3)
O6 0.058(4) 0.106(6) 0.086(6) -0.017(4) 0.019(4) -0.031(4)
O7 0.048(4) 0.067(4) 0.041(4) -0.010(3) -0.021(3) 0.018(3)
O8 0.038(3) 0.050(4) 0.043(4) 0.009(3) -0.006(3) 0.000(3)
C1 0.033(5) 0.041(5) 0.039(6) 0.005(4) 0.006(4) 0.003(4)
C2 0.052(6) 0.044(5) 0.039(6) 0.001(4) -0.006(5) -0.006(4)
C3 0.044(6) 0.051(6) 0.049(7) -0.004(6) 0.005(5) 0.011(5)
C4 0.033(5) 0.050(5) 0.035(6) 0.006(4) 0.001(4) 0.010(4)
C5 0.055(6) 0.051(5) 0.044(6) 0.003(5) -0.009(5) 0.003(4)
C6 0.039(5) 0.075(6) 0.039(6) 0.002(5) -0.003(4) 0.005(5)
C7 0.093(8) 0.046(5) 0.048(7) -0.007(5) -0.021(6) 0.000(5)
C8 0.090(8) 0.066(6) 0.028(6) -0.006(5) -0.018(5) 0.006(6)
N1 0.028(4) 0.044(4) 0.071(7) 0.003(4) 0.011(5) 0.000(3)
C31 0.026(4) 0.072(6) 0.042(7) 0.009(8) -0.001(6) 0.006(4)
C32 0.046(6) 0.074(6) 0.042(7) 0.002(6) -0.010(6) 0.005(4)
C33 0.031(5) 0.061(5) 0.040(6) 0.000(4) -0.003(5) -0.001(4)
C34 0.028(5) 0.083(7) 0.035(6) 0.000(5) 0.002(4) -0.011(5)
C35 0.023(5) 0.062(6) 0.049(7) 0.007(5) 0.004(4) -0.001(4)
N2 0.018(3) 0.055(4) 0.032(5) 0.006(5) -0.013(4) -0.004(2)
C21 0.039(5) 0.075(5) 0.051(8) -0.002(6) -0.026(6) -0.011(5)
C22 0.029(4) 0.083(5) 0.019(4) 0.004(5) -0.008(5) -0.010(4)
C23 0.019(4) 0.060(5) 0.042(7) 0.006(4) 0.004(4) -0.003(4)
C24 0.029(5) 0.062(6) 0.036(6) 0.008(5) 0.006(4) -0.001(4)
C25 0.030(5) 0.068(6) 0.024(6) 0.008(5) -0.009(4) 0.001(4)
N3 0.023(3) 0.069(4) 0.029(5) 0.003(4) -0.008(4) -0.003(3)
C41 0.026(5) 0.028(9) 0.035(7) 0.001(6) -0.001(5) -0.003(6)
C42 0.027(5) 0.039(10) 0.044(7) -0.002(7) -0.016(5) -0.005(6)
C43 0.021(4) 0.058(5) 0.055(8) -0.006(5) 0.005(4) 0.000(4)
C44 0.026(5) 0.018(7) 0.039(6) -0.006(7) -0.007(6) -0.007(5)
C45 0.031(4) 0.013(7) 0.048(7) 0.000(7) 0.001(7) -0.005(5)
N3A 0.023(3) 0.069(4) 0.029(5) 0.003(4) -0.008(4) -0.003(3)
C41A 0.026(5) 0.028(9) 0.035(7) 0.001(6) -0.001(5) -0.003(6)
C42A 0.027(5) 0.039(10) 0.044(7) -0.002(7) -0.016(5) -0.005(6)
C43A 0.021(4) 0.058(5) 0.055(8) -0.006(5) 0.005(4) 0.000(4)
C44A 0.026(5) 0.018(7) 0.039(6) -0.006(7) -0.007(6) -0.007(5)
C45A 0.031(4) 0.013(7) 0.048(7) 0.000(7) 0.001(7) -0.005(5)
N4 0.030(4) 0.053(3) 0.038(5) -0.001(3) -0.005(5) -0.002(3)
C11 0.034(5) 0.057(6) 0.058(8) 0.014(5) 0.000(5) 0.003(4)
C12 0.025(5) 0.060(5) 0.039(6) 0.009(4) 0.007(4) 0.003(4)
C13 0.033(5) 0.041(5) 0.056(8) 0.008(4) -0.011(5) -0.004(4)
C14 0.034(5) 0.074(7) 0.076(10) 0.023(8) -0.005(7) -0.007(4)
C15 0.031(5) 0.061(5) 0.036(6) 0.003(7) -0.018(5) -0.005(3)
N11 0.024(4) 0.105(6) 0.044(5) 0.014(5) 0.000(4) -0.002(4)
N12 0.016(4) 0.126(7) 0.071(6) 0.025(6) -0.010(4) -0.011(4)
S1 0.0242(12) 0.0810(15) 0.063(3) 0.0194(13) 0.0003(10) -0.0016(10)
C16 0.016(4) 0.066(5) 0.045(7) 0.009(5) 0.004(4) 0.001(4)
C36 0.024(5) 0.062(5) 0.068(8) -0.019(5) 0.015(5) -0.001(4)
N21 0.016(4) 0.158(8) 0.076(7) 0.011(7) 0.005(5) -0.016(5)
N22 0.035(5) 0.148(8) 0.046(6) 0.015(6) 0.001(4) -0.012(5)
S2 0.0264(13) 0.0800(14) 0.047(3) 0.0172(13) -0.0032(10) -0.0008(10)
C26 0.036(5) 0.068(6) 0.034(6) 0.005(5) -0.006(4) -0.006(4)
C46 0.031(5) 0.051(5) 0.054(7) 0.010(5) -0.015(5) -0.001(4)

loop_
_atom_type_symbol
_atom_type_description
_atom_type_scat_dispersion_real
_atom_type_scat_dispersion_imag
_atom_type_scat_source
C C 0.0033 0.0016 'International Tables Vol C Tables 4.2.6.8 and 6.1.1.4'
H H 0.0000 0.0000 'International Tables Vol C Tables 4.2.6.8 and 6.1.1.4'
N N 0.0061 0.0033 'International Tables Vol C Tables 4.2.6.8 and 6.1.1.4'
O O 0.0106 0.0060 'International Tables Vol C Tables 4.2.6.8 and 6.1.1.4'
Cd Cd -0.8075 1.2024 'International Tables Vol C Tables 4.2.6.8 and 6.1.1.4'
S S 0.1246 0.1234 'International Tables Vol C Tables 4.2.6.8 and 6.1.1.4'

loop_
_geom_angle_atom_site_label_1
_geom_angle_atom_site_label_2
_geom_angle_atom_site_label_3
_geom_angle
_geom_angle_site_symmetry_1
_geom_angle_site_symmetry_3
O101 O102 H12C 17.6 . .
O101 O102 H12D 100.8 . .
H12C O102 H12D 111.2 . .
O6 O101 O102 116.5(7) . .
O6 O101 H11C 123.4 . .
O102 O101 H11C 96.4 . .
O6 O101 H11D 13.3 . .
O102 O101 H11D 125.6 . .
H11C O101 H11D 110.7 . .
O7 Cd1 O1 113.5(2) . .
O7 Cd1 O4 148.3(2) . 1_545
O1 Cd1 O4 89.7(2) . 1_545
O7 Cd1 N2 97.2(2) . .
O1 Cd1 N2 92.95(19) . .
O4 Cd1 N2 103.10(18) 1_545 .
O7 Cd1 O5 79.5(2) . .
O1 Cd1 O5 166.2(2) . .
O4 Cd1 O5 76.48(19) 1_545 .
N2 Cd1 O5 89.87(19) . .
O7 Cd1 N3A 82.9(5) . 3_455
O1 Cd1 N3A 80.0(6) . 3_455
O4 Cd1 N3A 80.2(4) 1_545 3_455
N2 Cd1 N3A 172.3(5) . 3_455
O5 Cd1 N3A 97.7(5) . 3_455
O7 Cd1 N3 82.3(3) . 3_455
O1 Cd1 N3 80.9(3) . 3_455
O4 Cd1 N3 80.4(3) 1_545 3_455
N2 Cd1 N3 173.0(2) . 3_455
O5 Cd1 N3 96.9(3) . 3_455
N3A Cd1 N3 0.9(8) 3_455 3_455
O2 Cd2 N1 102.2(2) . .
O2 Cd2 O5 146.0(2) . 1_565
N1 Cd2 O5 98.28(19) . 1_565
O2 Cd2 O8 119.1(2) . .
N1 Cd2 O8 92.06(19) . .
O5 Cd2 O8 86.7(2) 1_565 .
O2 Cd2 O4 77.8(2) . .
N1 Cd2 O4 88.0(2) . .
O5 Cd2 O4 76.1(2) 1_565 .
O8 Cd2 O4 162.60(19) . .
O2 Cd2 N4 83.2(2) . 3_565
N1 Cd2 N4 172.2(2) . 3_565
O5 Cd2 N4 79.66(19) 1_565 3_565
O8 Cd2 N4 80.31(19) . 3_565
O4 Cd2 N4 98.7(2) . 3_565
C3 O1 Cd1 106.5(6) . .
C3 O2 Cd2 142.5(6) . .
C4 O4 Cd1 116.7(5) . 1_565
C4 O4 Cd2 122.4(5) . .
Cd1 O4 Cd2 104.2(2) 1_565 .
C2 O5 Cd2 121.3(6) . 1_545
C2 O5 Cd1 120.1(6) . .
Cd2 O5 Cd1 103.1(3) 1_545 .
C2 O6 O101 129.6(7) . .
C1 O7 Cd1 143.7(5) . .
C1 O8 Cd2 99.6(6) . .
O8 C1 O7 122.4(8) . .
O8 C1 C6 116.8(8) . .
O7 C1 C6 120.8(8) . .
O6 C2 O5 127.3(9) . .
O6 C2 C5 116.7(9) . .
O5 C2 C5 116.0(8) . .
O1 C3 O2 123.0(9) . .
O1 C3 C7 118.3(9) . .
O2 C3 C7 118.6(8) . .
O3 C4 O4 126.2(9) . .
O3 C4 C8 116.6(9) . .
O4 C4 C8 117.1(8) . .
C6 C5 C2 127.0(8) . .
C6 C5 H5A 116.5 . .
C2 C5 H5A 116.5 . .
C5 C6 C1 126.0(8) . .
C5 C6 H6A 117.0 . .
C1 C6 H6A 117.0 . .
C8 C7 C3 126.2(9) . .
C8 C7 H7A 116.9 . .
C3 C7 H7A 116.9 . .
C7 C8 C4 128.4(9) . .
C7 C8 H8A 115.8 . .
C4 C8 H8A 115.8 . .
C31 N1 C35 120.0 . .
C31 N1 Cd2 122.6(3) . .
C35 N1 Cd2 117.4(3) . .
N1 C31 C32 120.0 . .
N1 C31 H31A 120.0 . .
C32 C31 H31A 120.0 . .
C33 C32 C31 120.0 . .
C33 C32 H32A 120.0 . .
C31 C32 H32A 120.0 . .
C34 C33 C32 120.0 . .
C34 C33 C36 120.9(6) . .
C32 C33 C36 119.1(6) . .
C33 C34 C35 120.0 . .
C33 C34 H34A 120.0 . .
C35 C34 H34A 120.0 . .
C34 C35 N1 120.0 . .
C34 C35 H35A 120.0 . .
N1 C35 H35A 120.0 . .
C21 N2 C25 120.0 . .
C21 N2 Cd1 124.0(2) . .
C25 N2 Cd1 116.0(2) . .
C22 C21 N2 120.0 . .
C22 C21 H21A 120.0 . .
N2 C21 H21A 120.0 . .
C21 C22 C23 120.0 . .
C21 C22 H22A 120.0 . .
C23 C22 H22A 120.0 . .
C24 C23 C22 120.0 . .
C24 C23 C26 117.9(5) . .
C22 C23 C26 122.0(5) . .
C25 C24 C23 120.0 . .
C25 C24 H24A 120.0 . .
C23 C24 H24A 120.0 . .
C24 C25 N2 120.0 . .
C24 C25 H25A 120.0 . .
N2 C25 H25A 120.0 . .
C41 N3 C45 120.0 . .
C41 N3 Cd1 115.0(5) . 3
C45 N3 Cd1 125.0(5) . 3
N3 C41 C42 120.0 . .
N3 C41 H41A 120.0 . .
C42 C41 H41A 120.0 . .
C41 C42 C43 120.0 . .
C41 C42 H42A 120.0 . .
C43 C42 H42A 120.0 . .
C44 C43 C42 120.0 . .
C44 C43 C46 122.4(9) . .
C42 C43 C46 117.6(9) . .
C45 C44 C43 120.0 . .
C45 C44 H44A 120.0 . .
C43 C44 H44A 120.0 . .
C44 C45 N3 120.0 . .
C44 C45 H45A 120.0 . .
N3 C45 H45A 120.0 . .
C41A N3A C45A 120.0 . .
C41A N3A Cd1 117.6(10) . 3
C45A N3A Cd1 122.3(10) . 3
C42A C41A N3A 120.0 . .
C42A C41A H41B 120.0 . .
N3A C41A H41B 120.0 . .
C43A C42A C41A 120.0 . .
C43A C42A H42B 120.0 . .
C41A C42A H42B 120.0 . .
C42A C43A C44A 120.0 . .
C42A C43A C46 116.8(17) . .
C44A C43A C46 123.2(16) . .
C43A C44A C45A 120.0 . .
C43A C44A H44B 120.0 . .
C45A C44A H44B 120.0 . .
C44A C45A N3A 120.0 . .
C44A C45A H45B 120.0 . .
N3A C45A H45B 120.0 . .
C11 N4 C15 120.0 . .
C11 N4 Cd2 115.9(3) . 3_465
C15 N4 Cd2 124.1(3) . 3_465
N4 C11 C12 120.0 . .
N4 C11 H11A 120.0 . .
C12 C11 H11A 120.0 . .
C13 C12 C11 120.0 . .
C13 C12 H12A 120.0 . .
C11 C12 H12A 120.0 . .
C14 C13 C12 120.0 . .
C14 C13 C16 120.8(5) . .
C12 C13 C16 119.2(5) . .
C13 C14 C15 120.0 . .
C13 C14 H14A 120.0 . .
C15 C14 H14A 120.0 . .
C14 C15 N4 120.0 . .
C14 C15 H15A 120.0 . .
N4 C15 H15A 120.0 . .
C36 N11 N12 110.0(7) . .
C16 N12 N11 111.0(7) . .
C36 S1 C16 87.8(5) . .
N12 C16 C13 118.8(8) . .
N12 C16 S1 116.2(6) . .
C13 C16 S1 125.0(7) . .
N11 C36 C33 118.3(8) . .
N11 C36 S1 115.0(6) . .
C33 C36 S1 126.7(8) . .
C46 N21 N22 112.9(8) . .
C26 N22 N21 114.8(8) . .
C46 S2 C26 88.7(5) . .
N22 C26 C23 123.8(8) . .
N22 C26 S2 110.6(7) . .
C23 C26 S2 125.6(7) . .
N21 C46 C43 123.0(10) . .
N21 C46 C43A 123.1(14) . .
C43 C46 C43A 0.4(12) . .
N21 C46 S2 113.0(7) . .
C43 C46 S2 124.0(9) . .
C43A C46 S2 123.9(13) . .

loop_
_geom_bond_atom_site_label_1
_geom_bond_atom_site_label_2
_geom_bond_distance
_geom_bond_site_symmetry_2
O102 O101 3.11(2) .
O102 H12C 0.8324 .
O102 H12D 0.8274 .
O101 O6 2.764(13) .
O101 H11C 0.8371 .
O101 H11D 0.8332 .
Cd1 O7 2.292(7) .
Cd1 O1 2.307(6) .
Cd1 O4 2.308(6) 1_545
Cd1 N2 2.312(3) .
Cd1 O5 2.370(6) .
Cd1 N3A 2.389(15) 3_455
Cd1 N3 2.395(7) 3_455
Cd2 O2 2.301(6) .
Cd2 N1 2.326(4) .
Cd2 O5 2.336(6) 1_565
Cd2 O8 2.348(6) .
Cd2 O4 2.363(6) .
Cd2 N4 2.390(4) 3_565
O1 C3 1.215(10) .
O2 C3 1.265(11) .
O3 C4 1.229(10) .
O4 C4 1.262(11) .
O4 Cd1 2.308(6) 1_565
O5 C2 1.248(11) .
O5 Cd2 2.336(6) 1_545
O6 C2 1.219(10) .
O7 C1 1.268(11) .
O8 C1 1.264(10) .
C1 C6 1.446(12) .
C2 C5 1.469(12) .
C3 C7 1.437(13) .
C4 C8 1.498(12) .
C5 C6 1.391(12) .
C5 H5A 0.9300 .
C6 H6A 0.9300 .
C7 C8 1.371(12) .
C7 H7A 0.9300 .
C8 H8A 0.9300 .
N1 C31 1.3900 .
N1 C35 1.3900 .
C31 C32 1.3900 .
C31 H31A 0.9300 .
C32 C33 1.3900 .
C32 H32A 0.9300 .
C33 C34 1.3900 .
C33 C36 1.501(9) .
C34 C35 1.3900 .
C34 H34A 0.9300 .
C35 H35A 0.9300 .
N2 C21 1.3900 .
N2 C25 1.3900 .
C21 C22 1.3900 .
C21 H21A 0.9300 .
C22 C23 1.3900 .
C22 H22A 0.9300 .
C23 C24 1.3900 .
C23 C26 1.460(10) .
C24 C25 1.3900 .
C24 H24A 0.9300 .
C25 H25A 0.9300 .
N3 C41 1.3900 .
N3 C45 1.3900 .
N3 Cd1 2.395(7) 3
C41 C42 1.3900 .
C41 H41A 0.9300 .
C42 C43 1.3900 .
C42 H42A 0.9300 .
C43 C44 1.3900 .
C43 C46 1.489(11) .
C44 C45 1.3900 .
C44 H44A 0.9300 .
C45 H45A 0.9300 .
N3A C41A 1.3900 .
N3A C45A 1.3900 .
N3A Cd1 2.389(15) 3
C41A C42A 1.3900 .
C41A H41B 0.9300 .
C42A C43A 1.3900 .
C42A H42B 0.9300 .
C43A C44A 1.3900 .
C43A C46 1.493(18) .
C44A C45A 1.3900 .
C44A H44B 0.9300 .
C45A H45B 0.9300 .
N4 C11 1.3900 .
N4 C15 1.3900 .
N4 Cd2 2.390(4) 3_465
C11 C12 1.3900 .
C11 H11A 0.9300 .
C12 C13 1.3900 .
C12 H12A 0.9300 .
C13 C14 1.3900 .
C13 C16 1.507(8) .
C14 C15 1.3900 .
C14 H14A 0.9300 .
C15 H15A 0.9300 .
N11 C36 1.379(13) .
N11 N12 1.390(10) .
N12 C16 1.314(12) .
S1 C36 1.665(11) .
S1 C16 1.700(9) .
N21 C46 1.285(12) .
N21 N22 1.354(11) .
N22 C26 1.298(12) .
S2 C46 1.704(10) .
S2 C26 1.727(10) .

loop_
_geom_torsion_atom_site_label_1
_geom_torsion_atom_site_label_2
_geom_torsion_atom_site_label_3
_geom_torsion_atom_site_label_4
_geom_torsion
_geom_torsion_site_symmetry_1
_geom_torsion_site_symmetry_4
O7 Cd1 O1 C3 19.0(6) . .
O4 Cd1 O1 C3 176.8(6) 1_545 .
N2 Cd1 O1 C3 -80.1(6) . .
O5 Cd1 O1 C3 178.3(8) . .
N3A Cd1 O1 C3 96.7(7) 3_455 .
N3 Cd1 O1 C3 96.4(6) 3_455 .
N1 Cd2 O2 C3 19.0(10) . .
O5 Cd2 O2 C3 -106.6(10) 1_565 .
O8 Cd2 O2 C3 118.3(10) . .
O4 Cd2 O2 C3 -66.2(10) . .
N4 Cd2 O2 C3 -166.8(10) 3_565 .
O2 Cd2 O4 C4 -19.6(6) . .
N1 Cd2 O4 C4 -122.5(7) . .
O5 Cd2 O4 C4 138.5(7) 1_565 .
O8 Cd2 O4 C4 146.9(7) . .
N4 Cd2 O4 C4 61.5(7) 3_565 .
O2 Cd2 O4 Cd1 -154.8(3) . 1_565
N1 Cd2 O4 Cd1 102.3(2) . 1_565
O5 Cd2 O4 Cd1 3.3(2) 1_565 1_565
O8 Cd2 O4 Cd1 11.8(8) . 1_565
N4 Cd2 O4 Cd1 -73.7(2) 3_565 1_565
O7 Cd1 O5 C2 23.7(7) . .
O1 Cd1 O5 C2 -137.0(9) . .
O4 Cd1 O5 C2 -135.5(7) 1_545 .
N2 Cd1 O5 C2 121.0(7) . .
N3A Cd1 O5 C2 -57.5(8) 3_455 .
N3 Cd1 O5 C2 -57.1(7) 3_455 .
O7 Cd1 O5 Cd2 162.5(3) . 1_545
O1 Cd1 O5 Cd2 1.7(10) . 1_545
O4 Cd1 O5 Cd2 3.3(2) 1_545 1_545
N2 Cd1 O5 Cd2 -100.2(2) . 1_545
N3A Cd1 O5 Cd2 81.2(5) 3_455 1_545
N3 Cd1 O5 Cd2 81.6(3) 3_455 1_545
O102 O101 O6 C2 144.9(9) . .
O1 Cd1 O7 C1 -130.0(10) . .
O4 Cd1 O7 C1 96.1(10) 1_545 .
N2 Cd1 O7 C1 -33.6(11) . .
O5 Cd1 O7 C1 54.9(10) . .
N3A Cd1 O7 C1 154.2(11) 3_455 .
N3 Cd1 O7 C1 153.5(11) 3_455 .
O2 Cd2 O8 C1 -21.2(5) . .
N1 Cd2 O8 C1 83.9(5) . .
O5 Cd2 O8 C1 -177.9(5) 1_565 .
O4 Cd2 O8 C1 173.9(6) . .
N4 Cd2 O8 C1 -97.8(5) 3_565 .
Cd2 O8 C1 O7 -17.8(9) . .
Cd2 O8 C1 C6 162.5(6) . .
Cd1 O7 C1 O8 133.1(8) . .
Cd1 O7 C1 C6 -47.3(14) . .
O101 O6 C2 O5 -144.0(9) . .
O101 O6 C2 C5 38.4(13) . .
Cd2 O5 C2 O6 -37.3(13) 1_545 .
Cd1 O5 C2 O6 93.9(11) . .
Cd2 O5 C2 C5 140.3(6) 1_545 .
Cd1 O5 C2 C5 -88.5(9) . .
Cd1 O1 C3 O2 19.2(11) . .
Cd1 O1 C3 C7 -158.5(7) . .
Cd2 O2 C3 O1 -116.6(10) . .
Cd2 O2 C3 C7 61.1(14) . .
Cd1 O4 C4 O3 30.1(11) 1_565 .
Cd2 O4 C4 O3 -100.0(10) . .
Cd1 O4 C4 C8 -147.3(6) 1_565 .
Cd2 O4 C4 C8 82.6(9) . .
O6 C2 C5 C6 -103.2(11) . .
O5 C2 C5 C6 78.9(12) . .
C2 C5 C6 C1 -0.5(15) . .
O8 C1 C6 C5 165.3(8) . .
O7 C1 C6 C5 -14.4(14) . .
O1 C3 C7 C8 -176.0(10) . .
O2 C3 C7 C8 6.1(16) . .
C3 C7 C8 C4 5.6(18) . .
O3 C4 C8 C7 104.8(13) . .
O4 C4 C8 C7 -77.5(14) . .
O2 Cd2 N1 C31 -49.2(3) . .
O5 Cd2 N1 C31 103.4(3) 1_565 .
O8 Cd2 N1 C31 -169.6(3) . .
O4 Cd2 N1 C31 27.8(3) . .
N4 Cd2 N1 C31 177.6(9) 3_565 .
O2 Cd2 N1 C35 132.2(3) . .
O5 Cd2 N1 C35 -75.2(3) 1_565 .
O8 Cd2 N1 C35 11.8(3) . .
O4 Cd2 N1 C35 -150.8(3) . .
N4 Cd2 N1 C35 -1.0(11) 3_565 .
C35 N1 C31 C32 0.0 . .
Cd2 N1 C31 C32 -178.6(2) . .
N1 C31 C32 C33 0.0 . .
C31 C32 C33 C34 0.0 . .
C31 C32 C33 C36 179.6(5) . .
C32 C33 C34 C35 0.0 . .
C36 C33 C34 C35 -179.6(5) . .
C33 C34 C35 N1 0.0 . .
C31 N1 C35 C34 0.0 . .
Cd2 N1 C35 C34 178.7(2) . .
O7 Cd1 N2 C21 45.5(3) . .
O1 Cd1 N2 C21 159.6(3) . .
O4 Cd1 N2 C21 -110.0(3) 1_545 .
O5 Cd1 N2 C21 -33.9(3) . .
N3A Cd1 N2 C21 135(4) 3_455 .
N3 Cd1 N2 C21 131(2) 3_455 .
O7 Cd1 N2 C25 -134.3(3) . .
O1 Cd1 N2 C25 -20.2(3) . .
O4 Cd1 N2 C25 70.2(3) 1_545 .
O5 Cd1 N2 C25 146.3(3) . .
N3A Cd1 N2 C25 -44(4) 3_455 .
N3 Cd1 N2 C25 -49(2) 3_455 .
C25 N2 C21 C22 0.0 . .
Cd1 N2 C21 C22 -179.8(2) . .
N2 C21 C22 C23 0.0 . .
C21 C22 C23 C24 0.0 . .
C21 C22 C23 C26 177.7(5) . .
C22 C23 C24 C25 0.0 . .
C26 C23 C24 C25 -177.8(5) . .
C23 C24 C25 N2 0.0 . .
C21 N2 C25 C24 0.0 . .
Cd1 N2 C25 C24 179.9(2) . .
C45 N3 C41 C42 0.0 . .
Cd1 N3 C41 C42 -178.8(4) 3 .
N3 C41 C42 C43 0.0 . .
C41 C42 C43 C44 0.0 . .
C41 C42 C43 C46 179.5(7) . .
C42 C43 C44 C45 0.0 . .
C46 C43 C44 C45 -179.4(8) . .
C43 C44 C45 N3 0.0 . .
C41 N3 C45 C44 0.0 . .
Cd1 N3 C45 C44 178.7(5) 3 .
C45A N3A C41A C42A 0.0 . .
Cd1 N3A C41A C42A -176.2(9) 3 .
N3A C41A C42A C43A 0.0 . .
C41A C42A C43A C44A 0.0 . .
C41A C42A C43A C46 179.2(13) . .
C42A C43A C44A C45A 0.0 . .
C46 C43A C44A C45A -179.1(14) . .
C43A C44A C45A N3A 0.0 . .
C41A N3A C45A C44A 0.0 . .
Cd1 N3A C45A C44A 176.0(9) 3 .
C15 N4 C11 C12 0.0 . .
Cd2 N4 C11 C12 178.4(2) 3_465 .
N4 C11 C12 C13 0.0 . .
C11 C12 C13 C14 0.0 . .
C11 C12 C13 C16 -179.6(5) . .
C12 C13 C14 C15 0.0 . .
C16 C13 C14 C15 179.6(5) . .
C13 C14 C15 N4 0.0 . .
C11 N4 C15 C14 0.0 . .
Cd2 N4 C15 C14 -178.2(2) 3_465 .
C36 N11 N12 C16 0.2(9) . .
N11 N12 C16 C13 179.2(7) . .
N11 N12 C16 S1 1.1(9) . .
C14 C13 C16 N12 -162.0(6) . .
C12 C13 C16 N12 17.6(9) . .
C14 C13 C16 S1 16.0(8) . .
C12 C13 C16 S1 -164.5(5) . .
C36 S1 C16 N12 -1.6(7) . .
C36 S1 C16 C13 -179.6(7) . .
N12 N11 C36 C33 178.5(7) . .
N12 N11 C36 S1 -1.4(8) . .
C34 C33 C36 N11 -14.5(8) . .
C32 C33 C36 N11 165.8(6) . .
C34 C33 C36 S1 165.4(5) . .
C32 C33 C36 S1 -14.2(8) . .
C16 S1 C36 N11 1.7(7) . .
C16 S1 C36 C33 -178.3(7) . .
C46 N21 N22 C26 -1.4(10) . .
N21 N22 C26 C23 -177.2(7) . .
N21 N22 C26 S2 1.8(9) . .
C24 C23 C26 N22 16.5(10) . .
C22 C23 C26 N22 -161.2(7) . .
C24 C23 C26 S2 -162.3(5) . .
C22 C23 C26 S2 20.0(8) . .
C46 S2 C26 N22 -1.3(7) . .
C46 S2 C26 C23 177.7(7) . .
N22 N21 C46 C43 179.4(8) . .
N22 N21 C46 C43A 179.9(11) . .
N22 N21 C46 S2 0.4(9) . .
C44 C43 C46 N21 177.2(7) . .
C42 C43 C46 N21 -2.3(11) . .
C44 C43 C46 C43A 79(100) . .
C42 C43 C46 C43A -101(100) . .
C44 C43 C46 S2 -3.9(10) . .
C42 C43 C46 S2 176.6(5) . .
C42A C43A C46 N21 -25.2(14) . .
C44A C43A C46 N21 154.0(11) . .
C42A C43A C46 C43 57(100) . .
C44A C43A C46 C43 -124(100) . .
C42A C43A C46 S2 154.3(8) . .
C44A C43A C46 S2 -26.5(16) . .
C26 S2 C46 N21 0.5(7) . .
C26 S2 C46 C43 -178.5(8) . .
C26 S2 C46 C43A -179.0(11) . .
